data_1565966
loop_
_publ_author_name
'Wildner, Manfred'
'Zakharov, Boris A.'
'Bogdanov, Nikita E.'
'Talla, Dominik'
'Boldyreva, Elena V.'
'Miletich, Ronald'

_publ_section_title
;
 Crystallography relevant to Mars and Galilean icy moons: crystal behavior
 of kieserite-type monohydrate sulfates at extraterrestrial conditions
 down to 15 K
;
_journal_issue 2
_journal_name_full IUCrJ
_journal_page_first 194
_journal_page_last 203
_journal_paper_doi 10.1107/S2052252521012720
_journal_volume 9
_journal_year 2022
_chemical_formula_sum 'H2 Ni O5 S'
_chemical_formula_weight 172.79
_space_group_crystal_system monoclinic
_space_group_IT_number 15
_space_group_name_Hall '-C 2yc'
_space_group_name_H-M_alt 'C 1 2/c 1'
_atom_sites_solution_hydrogens difmap
_audit_creation_method SHELXL-2017/1
_cell_angle_alpha 90
_cell_angle_beta 117.724(10)
_cell_angle_gamma 90
_cell_formula_units_Z 4
_cell_length_a 6.8252(10)
_cell_length_b 7.6070(10)
_cell_length_c 7.4587(10)
_cell_measurement_temperature 273(2)
_cell_volume 342.79(9)
_computing_structure_refinement 'SHELXL-2017/1 (Sheldrick, 2017)'
_diffrn_ambient_temperature 273(2)
_diffrn_measured_fraction_theta_full 1.000
_diffrn_measured_fraction_theta_max 1.000
_diffrn_radiation_type MoK\a
_diffrn_radiation_wavelength 0.71073
_diffrn_reflns_av_R_equivalents 0.0240
_diffrn_reflns_av_unetI/netI 0.0109
_diffrn_reflns_Laue_measured_fraction_full 1.000
_diffrn_reflns_Laue_measured_fraction_max 1.000
_diffrn_reflns_limit_h_max 12
_diffrn_reflns_limit_h_min -12
_diffrn_reflns_limit_k_max 13
_diffrn_reflns_limit_k_min -13
_diffrn_reflns_limit_l_max 13
_diffrn_reflns_limit_l_min -13
_diffrn_reflns_number 10744
_diffrn_reflns_point_group_measured_fraction_full 1.000
_diffrn_reflns_point_group_measured_fraction_max 1.000
_diffrn_reflns_theta_full 25.242
_diffrn_reflns_theta_max 39.925
_diffrn_reflns_theta_min 4.289
_exptl_absorpt_coefficient_mu 6.145
_exptl_absorpt_correction_T_max 0.7482
_exptl_absorpt_correction_T_min 0.6371
_exptl_absorpt_correction_type multi-scan
_exptl_absorpt_process_details
;
 SADABS 2016/2: Krause, L., Herbst-Irmer, R., Sheldrick G.M. & Stalke D.,
 J. Appl. Cryst. 48 (2015) 3-10
;
_exptl_crystal_density_diffrn 3.348
_exptl_crystal_F_000 344
_refine_diff_density_max 0.671
_refine_diff_density_min -0.681
_refine_diff_density_rms 0.113
_refine_ls_extinction_coef 0.0247(13)
_refine_ls_extinction_expression Fc^*^=kFc[1+0.001xFc^2^\l^3^/sin(2\q)]^-1/4^
_refine_ls_extinction_method 'SHELXL-2017/1 (Sheldrick 2017)'
_refine_ls_goodness_of_fit_ref 1.127
_refine_ls_hydrogen_treatment refall
_refine_ls_matrix_type full
_refine_ls_number_parameters 40
_refine_ls_number_reflns 1064
_refine_ls_number_restraints 0
_refine_ls_restrained_S_all 1.127
_refine_ls_R_factor_all 0.0162
_refine_ls_R_factor_gt 0.0154
_refine_ls_shift/su_max 0.000
_refine_ls_shift/su_mean 0.000
_refine_ls_structure_factor_coef Fsqd
_refine_ls_weighting_details 'w=1/[\s^2^(Fo^2^)+(0.0210P)^2^+0.3400P] where P=(Fo^2^+2Fc^2^)/3'
_refine_ls_weighting_scheme calc
_refine_ls_wR_factor_gt 0.0408
_refine_ls_wR_factor_ref 0.0411
_reflns_Friedel_coverage 0.000
_reflns_number_gt 1031
_reflns_number_total 1064
_reflns_threshold_expression 'I > 2\s(I)'
_cod_data_source_file lt5044.cif
_cod_data_source_block NiSO4H2O_N2_273K
_cod_depositor_comments 'Adding full bibliography for 1565934--1565967.cif.'
_cod_original_sg_symbol_H-M 'C 2/c'
_cod_database_code 1565966
_shelx_shelxl_version_number 2017/1
_shelx_space_group_comment
;
The symmetry employed for this shelxl refinement is uniquely defined
by the following loop, which should always be used as a source of
symmetry information in preference to the above space-group names.
They are only intended as comments.
;

loop_
_space_group_symop_operation_xyz
'x, y, z'
'-x, y, -z+1/2'
'x+1/2, y+1/2, z'
'-x+1/2, y+1/2, -z+1/2'
'-x, -y, -z'
'x, -y, z-1/2'
'-x+1/2, -y+1/2, -z'
'x+1/2, -y+1/2, z-1/2'

loop_
_atom_site_label
_atom_site_type_symbol
_atom_site_fract_x
_atom_site_fract_y
_atom_site_fract_z
_atom_site_U_iso_or_equiv
_atom_site_adp_type
_atom_site_occupancy
_atom_site_site_symmetry_order
_atom_site_calc_flag
_atom_site_refinement_flags_posn
_atom_site_refinement_flags_adp
_atom_site_refinement_flags_occupancy
_atom_site_disorder_assembly
_atom_site_disorder_group
Ni Ni 0.000000 0.500000 0.000000 0.00577(5) Uani 1 2 d S . P . .
S S 0.000000 0.15681(3) 0.250000 0.00527(5) Uani 1 2 d S T P . .
O1 O 0.17279(10) 0.04668(9) 0.40353(10) 0.01106(10) Uani 1 1 d . . . . .
O2 O 0.10339(10) 0.27006(8) 0.15477(9) 0.00926(10) Uani 1 1 d . . . . .
O3 O 0.000000 0.63108(12) 0.250000 0.00810(12) Uani 1 2 d S T P . .
H H 0.108(3) 0.695(2) 0.294(3) 0.020(4) Uiso 1 1 d . . . . .

loop_
_atom_site_aniso_label
_atom_site_aniso_U_11
_atom_site_aniso_U_22
_atom_site_aniso_U_33
_atom_site_aniso_U_23
_atom_site_aniso_U_13
_atom_site_aniso_U_12
Ni 0.00521(6) 0.00627(7) 0.00552(6) 0.00023(3) 0.00223(4) -0.00020(3)
S 0.00403(9) 0.00542(9) 0.00597(9) 0.000 0.00201(7) 0.000
O1 0.0065(2) 0.0132(3) 0.0125(2) 0.00631(19) 0.00356(18) 0.00321(18)
O2 0.0089(2) 0.0086(2) 0.0122(2) 0.00377(17) 0.00657(18) 0.00120(16)
O3 0.0076(3) 0.0092(3) 0.0076(3) 0.000 0.0037(2) 0.000

loop_
_atom_type_symbol
_atom_type_description
_atom_type_scat_dispersion_real
_atom_type_scat_dispersion_imag
_atom_type_scat_source
O O 0.0106 0.0060 'International Tables Vol C Tables 4.2.6.8 and 6.1.1.4'
H H 0.0000 0.0000 'International Tables Vol C Tables 4.2.6.8 and 6.1.1.4'
S S 0.1246 0.1234 'International Tables Vol C Tables 4.2.6.8 and 6.1.1.4'
Ni Ni 0.3393 1.1124 'International Tables Vol C Tables 4.2.6.8 and 6.1.1.4'

loop_
_geom_angle_atom_site_label_1
_geom_angle_atom_site_label_2
_geom_angle_atom_site_label_3
_geom_angle
_geom_angle_site_symmetry_1
_geom_angle_site_symmetry_3
_geom_angle_publ_flag
O2 Ni O2 180.0 . 5_565 ?
O2 Ni O1 94.85(3) . 8_455 ?
O2 Ni O1 85.15(3) 5_565 8_455 ?
O2 Ni O1 85.15(3) . 4 ?
O2 Ni O1 94.85(3) 5_565 4 ?
O1 Ni O1 180.0 8_455 4 ?
O2 Ni O3 87.28(3) . 5_565 ?
O2 Ni O3 92.72(3) 5_565 5_565 ?
O1 Ni O3 93.22(2) 8_455 5_565 ?
O1 Ni O3 86.78(2) 4 5_565 ?
O2 Ni O3 92.72(3) . . ?
O2 Ni O3 87.28(3) 5_565 . ?
O1 Ni O3 86.78(2) 8_455 . ?
O1 Ni O3 93.22(2) 4 . ?
O3 Ni O3 180.0 5_565 . ?
O2 Ni O2 98.353(14) . 4 ?
O2 Ni O2 81.647(14) 5_565 4 ?
O1 Ni O2 136.52(2) 8_455 4 ?
O1 Ni O2 43.48(2) 4 4 ?
O3 Ni O2 128.505(16) 5_565 4 ?
O3 Ni O2 51.495(16) . 4 ?
O2 Ni O2 81.648(15) . 8_455 ?
O2 Ni O2 98.353(15) 5_565 8_455 ?
O1 Ni O2 43.48(2) 8_455 8_455 ?
O1 Ni O2 136.52(2) 4 8_455 ?
O3 Ni O2 51.495(16) 5_565 8_455 ?
O3 Ni O2 128.505(16) . 8_455 ?
O2 Ni O2 180.00(2) 4 8_455 ?
O2 Ni O2 43.67(2) . 2 ?
O2 Ni O2 136.33(2) 5_565 2 ?
O1 Ni O2 66.60(2) 8_455 2 ?
O1 Ni O2 113.40(2) 4 2 ?
O3 Ni O2 120.23(2) 5_565 2 ?
O3 Ni O2 59.77(2) . 2 ?
O2 Ni O2 96.189(18) 4 2 ?
O2 Ni O2 83.811(19) 8_455 2 ?
O2 Ni O2 136.33(2) . 6_565 ?
O2 Ni O2 43.67(2) 5_565 6_565 ?
O1 Ni O2 113.40(2) 8_455 6_565 ?
O1 Ni O2 66.60(2) 4 6_565 ?
O3 Ni O2 59.77(2) 5_565 6_565 ?
O3 Ni O2 120.23(2) . 6_565 ?
O2 Ni O2 83.811(18) 4 6_565 ?
O2 Ni O2 96.189(19) 8_455 6_565 ?
O2 Ni O2 180.000(18) 2 6_565 ?
O1 S O1 110.26(6) . 2 ?
O1 S O2 110.25(4) . 2 ?
O1 S O2 108.44(3) 2 2 ?
O1 S O2 108.44(4) . . ?
O1 S O2 110.25(4) 2 . ?
O2 S O2 109.19(5) 2 . ?
S O1 Ni 136.75(4) . 4_545 ?
S O1 O2 36.08(2) . . ?
Ni O1 O2 100.77(3) 4_545 . ?
S O1 O1 34.87(3) . 2 ?
Ni O1 O1 140.00(5) 4_545 2 ?
O2 O1 O1 60.61(3) . 2 ?
S O1 O2 35.16(2) . 2 ?
Ni O1 O2 145.16(4) 4_545 2 ?
O2 O1 O2 60.41(3) . 2 ?
O1 O1 O2 59.50(2) 2 2 ?
S O1 O2 128.17(4) . 4_545 ?
Ni O1 O2 47.412(19) 4_545 4_545 ?
O2 O1 O2 110.15(3) . 4_545 ?
O1 O1 O2 102.72(3) 2 4_545 ?
O2 O1 O2 162.02(4) 2 4_545 ?
S O1 O3 170.39(4) . 7_556 ?
Ni O1 O3 47.790(15) 4_545 7_556 ?
O2 O1 O3 145.90(3) . 7_556 ?
O1 O1 O3 150.59(2) 2 7_556 ?
O2 O1 O3 135.37(3) 2 7_556 ?
O2 O1 O3 61.44(2) 4_545 7_556 ?
S O1 O2 114.94(4) . 8_556 ?
Ni O1 O2 42.560(19) 4_545 8_556 ?
O2 O1 O2 86.41(3) . 8_556 ?
O1 O1 O2 146.95(3) 2 8_556 ?
O2 O1 O2 103.94(3) 2 8_556 ?
O2 O1 O2 89.97(3) 4_545 8_556 ?
O3 O1 O2 61.75(3) 7_556 8_556 ?
S O1 O3 92.89(3) . 3_545 ?
Ni O1 O3 44.445(17) 4_545 3_545 ?
O2 O1 O3 57.94(2) . 3_545 ?
O1 O1 O3 102.12(4) 2 3_545 ?
O2 O1 O3 115.75(3) 2 3_545 ?
O2 O1 O3 62.55(3) 4_545 3_545 ?
O3 O1 O3 92.23(2) 7_556 3_545 ?
O2 O1 O3 56.90(2) 8_556 3_545 ?
S O1 O2 126.85(4) . 6_556 ?
Ni O1 O2 95.63(3) 4_545 6_556 ?
O2 O1 O2 162.20(4) . 6_556 ?
O1 O1 O2 102.10(3) 2 6_556 ?
O2 O1 O2 108.45(3) 2 6_556 ?
O2 O1 O2 76.26(3) 4_545 6_556 ?
O3 O1 O2 51.880(19) 7_556 6_556 ?
O2 O1 O2 110.57(3) 8_556 6_556 ?
O3 O1 O2 135.72(3) 3_545 6_556 ?
S O1 O2 112.14(4) . 7_556 ?
Ni O1 O2 78.12(2) 4_545 7_556 ?
O2 O1 O2 108.24(3) . 7_556 ?
O1 O1 O2 139.45(3) 2 7_556 ?
O2 O1 O2 80.78(3) 2 7_556 ?
O2 O1 O2 117.20(3) 4_545 7_556 ?
O3 O1 O2 58.74(2) 7_556 7_556 ?
O2 O1 O2 45.62(2) 8_556 7_556 ?
O3 O1 O2 102.29(3) 3_545 7_556 ?
O2 O1 O2 81.795(19) 6_556 7_556 ?
S O1 O1 89.16(3) . 5_556 ?
Ni O1 O1 133.27(4) 4_545 5_556 ?
O2 O1 O1 123.80(4) . 5_556 ?
O1 O1 O1 80.50(3) 2 5_556 ?
O2 O1 O1 65.33(3) 2 5_556 ?
O2 O1 O1 117.25(4) 4_545 5_556 ?
O3 O1 O1 85.50(3) 7_556 5_556 ?
O2 O1 O1 120.69(4) 8_556 5_556 ?
O3 O1 O1 177.37(3) 3_545 5_556 ?
O2 O1 O1 43.126(19) 6_556 5_556 ?
O2 O1 O1 75.39(3) 7_556 5_556 ?
S O2 Ni 130.79(4) . . ?
S O2 O1 35.48(2) . . ?
Ni O2 O1 160.34(4) . . ?
S O2 O1 34.58(2) . 2 ?
Ni O2 O1 117.78(3) . 2 ?
O1 O2 O1 59.89(4) . 2 ?
S O2 O2 35.41(3) . 2 ?
Ni O2 O2 100.95(2) . 2 ?
O1 O2 O2 60.35(3) . 2 ?
O1 O2 O2 59.24(2) 2 2 ?
S O2 O3 106.89(3) . 3_545 ?
Ni O2 O3 122.12(3) . 3_545 ?
O1 O2 O3 72.72(3) . 3_545 ?
O1 O2 O3 112.16(3) 2 3_545 ?
O2 O2 O3 129.59(4) 2 3_545 ?
S O2 O1 160.13(4) . 4 ?
Ni O2 O1 47.44(2) . 4 ?
O1 O2 O1 137.80(3) . 4 ?
O1 O2 O1 162.02(4) 2 4 ?
O2 O2 O1 127.60(2) 2 4 ?
O3 O2 O1 77.09(3) 3_545 4 ?
S O2 O3 135.81(4) . 5_565 ?
Ni O2 O3 47.54(2) . 5_565 ?
O1 O2 O3 150.02(4) . 5_565 ?
O1 O2 O3 101.86(3) 2 5_565 ?
O2 O2 O3 133.87(4) 2 5_565 ?
O3 O2 O3 96.10(2) 3_545 5_565 ?
O1 O2 O3 60.99(2) 4 5_565 ?
S O2 O1 91.32(3) . 8_455 ?
Ni O2 O1 42.585(17) . 8_455 ?
O1 O2 O1 126.72(4) . 8_455 ?
O1 O2 O1 76.06(3) 2 8_455 ?
O2 O2 O1 72.38(3) 2 8_455 ?
O3 O2 O1 157.99(3) 3_545 8_455 ?
O1 O2 O1 90.03(3) 4 8_455 ?
O3 O2 O1 61.91(2) 5_565 8_455 ?
S O2 O3 101.60(3) . . ?
Ni O2 O3 44.719(16) . . ?
O1 O2 O3 116.70(3) . . ?
O1 O2 O3 115.81(3) 2 . ?
O2 O2 O3 66.189(14) 2 . ?
O3 O2 O3 128.23(3) 3_545 . ?
O1 O2 O3 63.04(2) 4 . ?
O3 O2 O3 92.26(2) 5_565 . ?
O1 O2 O3 56.761(17) 8_455 . ?
S O2 O1 94.33(3) . 6 ?
Ni O2 O1 114.81(3) . 6 ?
O1 O2 O1 83.70(2) . 6 ?
O1 O2 O1 71.54(3) 2 6 ?
O2 O2 O1 128.65(2) 2 6 ?
O3 O2 O1 56.93(2) 3_545 6 ?
O1 O2 O1 103.74(3) 4 6 ?
O3 O2 O1 67.27(3) 5_565 6 ?
O1 O2 O1 110.58(3) 8_455 6 ?
O3 O2 O1 159.51(3) . 6 ?
S O2 O1 82.37(3) . 7_556 ?
Ni O2 O1 94.72(3) . 7_556 ?
O1 O2 O1 71.76(3) . 7_556 ?
O1 O2 O1 116.42(3) 2 7_556 ?
O2 O2 O1 62.01(3) 2 7_556 ?
O3 O2 O1 87.70(2) 3_545 7_556 ?
O1 O2 O1 78.31(2) 4 7_556 ?
O3 O2 O1 136.83(3) 5_565 7_556 ?
O1 O2 O1 107.33(3) 8_455 7_556 ?
O3 O2 O1 54.262(17) . 7_556 ?
O1 O2 O1 142.02(2) 6 7_556 ?
Ni O3 Ni 123.73(4) . 2 ?
Ni O3 O2 90.308(16) . 4 ?
Ni O3 O2 111.545(17) 2 4 ?
Ni O3 O2 111.544(17) . 3_455 ?
Ni O3 O2 90.308(16) 2 3_455 ?
O2 O3 O2 133.46(4) 4 3_455 ?
Ni O3 O1 45.430(17) . 8_455 ?
Ni O3 O1 104.74(3) 2 8_455 ?
O2 O3 O1 134.21(2) 4 8_455 ?
O2 O3 O1 71.19(2) 3_455 8_455 ?
Ni O3 O1 104.74(3) . 7_556 ?
Ni O3 O1 45.430(17) 2 7_556 ?
O2 O3 O1 71.19(2) 4 7_556 ?
O2 O3 O1 134.21(2) 3_455 7_556 ?
O1 O3 O1 123.36(4) 8_455 7_556 ?
Ni O3 O2 162.31(3) . 6_566 ?
Ni O3 O2 45.174(15) 2 6_566 ?
O2 O3 O2 83.90(2) 4 6_566 ?
O2 O3 O2 84.19(2) 3_455 6_566 ?
O1 O3 O2 141.77(2) 8_455 6_566 ?
O1 O3 O2 57.57(2) 7_556 6_566 ?
Ni O3 O2 45.174(15) . 5_565 ?
Ni O3 O2 162.31(3) 2 5_565 ?
O2 O3 O2 84.19(2) 4 5_565 ?
O2 O3 O2 83.90(2) 3_455 5_565 ?
O1 O3 O2 57.57(2) 8_455 5_565 ?
O1 O3 O2 141.77(2) 7_556 5_565 ?
O2 O3 O2 149.54(4) 6_566 5_565 ?
Ni O3 O2 42.565(19) . . ?
Ni O3 O2 82.74(3) 2 . ?
O2 O3 O2 95.977(17) 4 . ?
O2 O3 O2 128.22(3) 3_455 . ?
O1 O3 O2 61.49(2) 8_455 . ?
O1 O3 O2 67.00(3) 7_556 . ?
O2 O3 O2 121.34(3) 6_566 . ?
O2 O3 O2 87.74(2) 5_565 . ?
Ni O3 O2 82.74(3) . 2 ?
Ni O3 O2 42.565(19) 2 2 ?
O2 O3 O2 128.22(3) 4 2 ?
O2 O3 O2 95.977(17) 3_455 2 ?
O1 O3 O2 67.00(3) 8_455 2 ?
O1 O3 O2 61.49(2) 7_556 2 ?
O2 O3 O2 87.74(2) 6_566 2 ?
O2 O3 O2 121.34(3) 5_565 2 ?
O2 O3 O2 47.62(3) . 2 ?
Ni O3 O1 122.57(3) . 3_455 ?
Ni O3 O1 42.335(14) 2 3_455 ?
O2 O3 O1 145.07(2) 4 3_455 ?
O2 O3 O1 49.337(19) 3_455 3_455 ?
O1 O3 O1 80.62(2) 8_455 3_455 ?
O1 O3 O1 87.77(2) 7_556 3_455 ?
O2 O3 O1 61.19(2) 6_566 3_455 ?
O2 O3 O1 126.423(19) 5_565 3_455 ?
O2 O3 O1 101.08(3) . 3_455 ?
O2 O3 O1 54.42(2) 2 3_455 ?
Ni O3 O1 42.335(14) . 4 ?
Ni O3 O1 122.57(3) 2 4 ?
O2 O3 O1 49.337(19) 4 4 ?
O2 O3 O1 145.07(2) 3_455 4 ?
O1 O3 O1 87.77(2) 8_455 4 ?
O1 O3 O1 80.62(2) 7_556 4 ?
O2 O3 O1 126.423(19) 6_566 4 ?
O2 O3 O1 61.19(2) 5_565 4 ?
O2 O3 O1 54.42(2) . 4 ?
O2 O3 O1 101.08(3) 2 4 ?
O1 O3 O1 155.41(4) 3_455 4 ?
Ni O3 H 105.6(13) . . ?
Ni O3 H 107.1(13) 2 . ?
O2 O3 H 16.8(13) 4 . ?
O2 O3 H 119.1(13) 3_455 . ?
O1 O3 H 146.3(13) 8_455 . ?
O1 O3 H 74.5(13) 7_556 . ?
O2 O3 H 71.4(13) 6_566 . ?
O2 O3 H 90.3(13) 5_565 . ?
O2 O3 H 111.9(13) . . ?
O2 O3 H 135.8(13) 2 . ?
O1 O3 H 131.6(13) 3_455 . ?
O1 O3 H 65.8(13) 4 . ?
Ni O3 H 107.1(13) . 2 ?
Ni O3 H 105.6(13) 2 2 ?
O2 O3 H 119.1(13) 4 2 ?
O2 O3 H 16.8(13) 3_455 2 ?
O1 O3 H 74.5(13) 8_455 2 ?
O1 O3 H 146.3(13) 7_556 2 ?
O2 O3 H 90.3(13) 6_566 2 ?
O2 O3 H 71.4(13) 5_565 2 ?
O2 O3 H 135.8(13) . 2 ?
O2 O3 H 111.9(13) 2 2 ?
O1 O3 H 65.8(13) 3_455 2 ?
O1 O3 H 131.6(13) 4 2 ?
H O3 H 107(3) . 2 ?

loop_
_geom_bond_atom_site_label_1
_geom_bond_atom_site_label_2
_geom_bond_distance
_geom_bond_site_symmetry_2
_geom_bond_publ_flag
Ni O2 2.0328(6) . ?
Ni O2 2.0328(6) 5_565 ?
Ni O1 2.0338(7) 8_455 ?
Ni O1 2.0338(7) 4 ?
Ni O3 2.1145(5) 5_565 ?
Ni O3 2.1145(5) . ?
Ni O2 3.4195(7) 4 ?
Ni O2 3.4195(7) 8_455 ?
Ni O2 3.4465(7) 2 ?
Ni O2 3.4465(7) 6_565 ?
S O1 1.4654(6) . ?
S O1 1.4654(6) 2 ?
S O2 1.4869(6) 2 ?
S O2 1.4869(6) . ?
O1 O2 2.3951(9) . ?
O1 O1 2.4047(13) 2 ?
O1 O2 2.4222(9) 2 ?
O1 O2 2.7511(9) 4_545 ?
O1 O3 2.8503(8) 7_556 ?
O1 O2 2.9947(10) 8_556 ?
O1 O3 3.0150(7) 3_545 ?
O1 O2 3.2198(10) 6_556 ?
O1 O2 3.2324(11) 7_556 ?
O1 O1 3.3610(13) 5_556 ?
O2 O2 2.4238(12) 2 ?
O2 O3 2.6760(8) 3_545 ?
O2 O3 2.8629(8) 5_565 ?
O2 O3 3.0018(11) . ?
O3 H 0.813(18) . ?
O3 H 0.813(18) 2 ?

loop_
_geom_hbond_atom_site_label_D
_geom_hbond_atom_site_label_H
_geom_hbond_atom_site_label_A
_geom_hbond_distance_DH
_geom_hbond_distance_HA
_geom_hbond_distance_DA
_geom_hbond_angle_DHA
_geom_hbond_site_symmetry_A
_geom_hbond_publ_flag
O3 H O2 0.813(18) 1.912(18) 2.6760(8) 156.1(18) 4 yes
